data_7224748
loop_
_publ_author_name
'Naidu, Gonna Somu'
'Singh, Rekha'
'Kumar, Mukesh'
'Ghosh, Sunil Kumar'

_publ_section_title
;
 Synthesis of highly functionalized [3]dendralenes and their Diels-Alder
 reaction displaying unexpected regioselectivity
;
_journal_name_full 'RSC Adv.'
_journal_paper_doi 10.1039/C6RA01729K
_journal_year 2016
_chemical_formula_sum 'C33 H29 Br Cl N O4'
_chemical_formula_weight 618.93
_chemical_name_systematic
;
 ?
;
_space_group_IT_number 61
_symmetry_cell_setting orthorhombic
_symmetry_space_group_name_Hall '-P 2ac 2ab'
_symmetry_space_group_name_H-M 'P b c a'
_atom_sites_solution_hydrogens geom
_atom_sites_solution_primary direct
_atom_sites_solution_secondary difmap
_audit_creation_method SHELXL-97
_audit_update_record
;
2015-09-28 deposited with the CCDC.
2016-03-18 downloaded from the CCDC.
;
_cell_angle_alpha 90.00
_cell_angle_beta 90.00
_cell_angle_gamma 90.00
_cell_formula_units_Z 8
_cell_length_a 10.4479(2)
_cell_length_b 20.6292(3)
_cell_length_c 27.0817(4)
_cell_measurement_reflns_used 15919
_cell_measurement_temperature 150(2)
_cell_measurement_theta_max 71.9795
_cell_measurement_theta_min 3.9017
_cell_volume 5836.97(16)
_computing_cell_refinement 'CrysAlis RED, Oxford Diffraction Ltd.,'
_computing_data_collection 'CrysAlis CCD, Oxford Diffraction Ltd.,'
_computing_data_reduction 'CrysAlis RED, Oxford Diffraction Ltd.,'
_computing_molecular_graphics Ortep3
_computing_publication_material Shelx97
_computing_structure_refinement 'SHELXL-97 (Sheldrick, 1997)'
_computing_structure_solution 'SHELXS-97 (Sheldrick, 1997)'
_diffrn_ambient_temperature 150(2)
_diffrn_detector_area_resol_mean 15.9948
_diffrn_measured_fraction_theta_full 0.996
_diffrn_measured_fraction_theta_max 0.996
_diffrn_measurement_device_type 'OXFORD DIFFRACTION SUPER NOVA'
_diffrn_measurement_method \w/q-scan
_diffrn_radiation_monochromator graphite
_diffrn_radiation_source 'Micro-Focus (Cu) X-ray Source'
_diffrn_radiation_type CuK\a
_diffrn_radiation_wavelength 1.5418
_diffrn_reflns_av_R_equivalents 0.0234
_diffrn_reflns_av_sigmaI/netI 0.0126
_diffrn_reflns_limit_h_max 12
_diffrn_reflns_limit_h_min -9
_diffrn_reflns_limit_k_max 25
_diffrn_reflns_limit_k_min -23
_diffrn_reflns_limit_l_max 33
_diffrn_reflns_limit_l_min -33
_diffrn_reflns_number 41345
_diffrn_reflns_theta_full 72.13
_diffrn_reflns_theta_max 72.13
_diffrn_reflns_theta_min 4.29
_exptl_absorpt_coefficient_mu 3.072
_exptl_absorpt_correction_T_max 0.5647
_exptl_absorpt_correction_T_min 0.4305
_exptl_absorpt_correction_type multi-scan
_exptl_absorpt_process_details
;
CrysAlis RED, Oxford Diffraction Ltd.,
Version 1.171.31.7 (release 18-10-2006 CrysAlis171 .NET)
(compiled Oct 18 2006,16:28:17)
Empirical absorption correction using spherical harmonics,
 implemented in SCALE3 ABSPACK scaling algorithm.
;
_exptl_crystal_colour colorless
_exptl_crystal_density_diffrn 1.409
_exptl_crystal_density_method 'not measured'
_exptl_crystal_description block
_exptl_crystal_F_000 2544
_exptl_crystal_size_max 0.33
_exptl_crystal_size_mid 0.26
_exptl_crystal_size_min 0.21
_refine_diff_density_max 0.750
_refine_diff_density_min -1.015
_refine_diff_density_rms 0.050
_refine_ls_extinction_method none
_refine_ls_goodness_of_fit_ref 1.045
_refine_ls_hydrogen_treatment riding
_refine_ls_matrix_type full
_refine_ls_number_parameters 363
_refine_ls_number_reflns 5728
_refine_ls_number_restraints 0
_refine_ls_restrained_S_all 1.045
_refine_ls_R_factor_all 0.0493
_refine_ls_R_factor_gt 0.0430
_refine_ls_shift/su_max 0.001
_refine_ls_shift/su_mean 0.000
_refine_ls_structure_factor_coef Fsqd
_refine_ls_weighting_details 'calc w=1/[\s^2^(Fo^2^)+(0.0581P)^2^+3.1700P] where P=(Fo^2^+2Fc^2^)/3'
_refine_ls_weighting_scheme calc
_refine_ls_wR_factor_gt 0.1152
_refine_ls_wR_factor_ref 0.1216
_reflns_number_gt 4946
_reflns_number_total 5728
_reflns_threshold_expression >2sigma(I)
_cod_data_source_file c6ra01729k2.cif
_cod_data_source_block barc002
_cod_depositor_comments
;
The following automatic conversions were performed:

'_symmetry_cell_setting' value 'Orthorhombic' changed to
'orthorhombic' according to
/usr/data/users/saulius/crontab/automatic-downloads/rss-feeds/RSC/lib/dictionaries/cif_core.dic
dictionary named 'cif_core.dic' version 2.4.2 from 2011-04-26.

Automatic conversion script
Id: cif_fix_values 4268 2015-11-12 08:31:59Z antanas 

2018-02-04
Z value and formula fixed to values more according to usual
chemical conventions.                 miguel
;
_cod_original_formula_sum 'C11 H9.67 Br0.33 Cl0.33 N0.33 O1.33'
_cod_original_formula_weight 206.31
_cod_original_formula_units_Z 24
_cod_database_code 7224748

loop_
_symmetry_equiv_pos_as_xyz
'x, y, z'
'-x+1/2, -y, z+1/2'
'x+1/2, -y+1/2, -z'
'-x, y+1/2, -z+1/2'
'-x, -y, -z'
'x-1/2, y, -z-1/2'
'-x-1/2, y-1/2, z'
'x, -y-1/2, z-1/2'

loop_
_atom_site_label
_atom_site_type_symbol
_atom_site_fract_x
_atom_site_fract_y
_atom_site_fract_z
_atom_site_U_iso_or_equiv
_atom_site_adp_type
_atom_site_occupancy
_atom_site_symmetry_multiplicity
_atom_site_calc_flag
_atom_site_refinement_flags
Br1 Br 0.99562(3) 0.129327(19) 0.264013(11) 0.08555(15) Uani 1 1 d .
Cl1 Cl 0.08767(7) 0.57046(4) 0.03916(3) 0.0799(2) Uani 1 1 d .
O1 O 0.73618(18) 0.08572(8) 0.04049(6) 0.0669(5) Uani 1 1 d .
O2 O 0.99668(17) 0.26158(11) 0.04743(8) 0.0775(6) Uani 1 1 d .
O3 O 0.46177(18) 0.30431(9) 0.17958(7) 0.0664(4) Uani 1 1 d .
O4 O 0.35350(16) 0.24790(9) 0.12259(8) 0.0716(5) Uani 1 1 d .
N1 N 0.89022(19) 0.16449(10) 0.04325(7) 0.0548(5) Uani 1 1 d .
C1 C 0.9996(3) 0.12168(16) 0.05057(13) 0.0774(9) Uani 1 1 d .
H1A H 0.9972 0.1039 0.0841 0.116 Uiso 1 1 calc R
H1B H 1.0790 0.1462 0.0459 0.116 Uiso 1 1 calc R
H1C H 0.9960 0.0862 0.0266 0.116 Uiso 1 1 calc R
C2 C 0.7654(2) 0.14246(11) 0.04189(7) 0.0515(5) Uani 1 1 d .
C3 C 0.6785(2) 0.20087(10) 0.04443(8) 0.0489(5) Uani 1 1 d .
H3 H 0.6084 0.1966 0.0195 0.059 Uiso 1 1 calc R
C4 C 0.62018(19) 0.20749(9) 0.09697(8) 0.0438(4) Uani 1 1 d .
H4 H 0.5468 0.1765 0.0990 0.053 Uiso 1 1 calc R
C5 C 0.56551(19) 0.27518(9) 0.10369(8) 0.0441(4) Uani 1 1 d .
C6 C 0.6167(2) 0.32795(10) 0.08289(8) 0.0464(4) Uani 1 1 d .
C7 C 0.7379(2) 0.32384(11) 0.05271(9) 0.0571(5) Uani 1 1 d .
H7A H 0.8108 0.3365 0.0739 0.069 Uiso 1 1 calc R
H7B H 0.7324 0.3558 0.0255 0.069 Uiso 1 1 calc R
C8 C 0.7665(2) 0.25728(11) 0.03047(8) 0.0514(5) Uani 1 1 d .
H8 H 0.7612 0.2622 -0.0062 0.062 Uiso 1 1 calc R
C9 C 0.8988(2) 0.23138(12) 0.04188(8) 0.0552(5) Uani 1 1 d .
C10 C 0.71291(18) 0.18979(9) 0.13844(7) 0.0416(4) Uani 1 1 d .
C11 C 0.7264(2) 0.12505(10) 0.15214(8) 0.0505(5) Uani 1 1 d .
H11 H 0.6768 0.0930 0.1358 0.061 Uiso 1 1 calc R
C12 C 0.8102(3) 0.10646(11) 0.18898(8) 0.0591(6) Uani 1 1 d .
H12 H 0.8193 0.0621 0.1976 0.071 Uiso 1 1 calc R
C13 C 0.8800(2) 0.15332(12) 0.21292(8) 0.0562(5) Uani 1 1 d .
C14 C 0.8676(2) 0.21785(12) 0.20130(9) 0.0585(6) Uani 1 1 d .
H14 H 0.9155 0.2497 0.2186 0.070 Uiso 1 1 calc R
C15 C 0.7839(2) 0.23570(10) 0.16379(8) 0.0506(5) Uani 1 1 d .
H15 H 0.7751 0.2802 0.1554 0.061 Uiso 1 1 calc R
C16 C 0.4566(2) 0.27901(10) 0.13999(9) 0.0506(5) Uani 1 1 d .
C17 C 0.2400(3) 0.24858(15) 0.15461(15) 0.0905(10) Uani 1 1 d .
H17A H 0.2667 0.2438 0.1895 0.109 Uiso 1 1 calc R
H17B H 0.1837 0.2116 0.1461 0.109 Uiso 1 1 calc R
C18 C 0.1680(3) 0.31062(17) 0.14839(17) 0.1018(12) Uani 1 1 d .
H18A H 0.2203 0.3467 0.1605 0.153 Uiso 1 1 calc R
H18B H 0.0881 0.3086 0.1672 0.153 Uiso 1 1 calc R
H18C H 0.1485 0.3172 0.1134 0.153 Uiso 1 1 calc R
C19 C 0.5628(2) 0.39419(10) 0.09056(8) 0.0475(5) Uani 1 1 d .
C20 C 0.6582(2) 0.44846(10) 0.09877(9) 0.0546(5) Uani 1 1 d .
H20A H 0.7059 0.4555 0.0676 0.066 Uiso 1 1 calc R
H20B H 0.6101 0.4887 0.1059 0.066 Uiso 1 1 calc R
C21 C 0.7541(2) 0.43790(9) 0.13977(8) 0.0502(5) Uani 1 1 d .
C22 C 0.8804(2) 0.45728(12) 0.13382(11) 0.0653(6) Uani 1 1 d .
H22 H 0.9070 0.4757 0.1033 0.078 Uiso 1 1 calc R
C23 C 0.9676(3) 0.45012(16) 0.17153(15) 0.0844(9) Uani 1 1 d .
H23 H 1.0535 0.4640 0.1671 0.101 Uiso 1 1 calc R
C24 C 0.9310(3) 0.42318(17) 0.21516(14) 0.0901(10) Uani 1 1 d .
H24 H 0.9916 0.4182 0.2410 0.108 Uiso 1 1 calc R
C25 C 0.8069(3) 0.40311(16) 0.22196(11) 0.0806(8) Uani 1 1 d .
H25 H 0.7817 0.3843 0.2525 0.097 Uiso 1 1 calc R
C26 C 0.7184(3) 0.41031(12) 0.18426(9) 0.0606(6) Uani 1 1 d .
H26 H 0.6327 0.3962 0.1890 0.073 Uiso 1 1 calc R
C27 C 0.4367(2) 0.40380(10) 0.08731(8) 0.0510(5) Uani 1 1 d .
H27 H 0.3875 0.3683 0.0755 0.061 Uiso 1 1 calc R
C28 C 0.3646(2) 0.46346(10) 0.09998(8) 0.0480(5) Uani 1 1 d .
C29 C 0.2729(2) 0.48752(10) 0.06748(8) 0.0486(5) Uani 1 1 d .
H29 H 0.2589 0.4669 0.0366 0.058 Uiso 1 1 calc R
C30 C 0.2024(2) 0.54151(10) 0.08033(9) 0.0513(5) Uani 1 1 d .
C31 C 0.2173(2) 0.57178(11) 0.12511(10) 0.0612(6) Uani 1 1 d .
H31 H 0.1672 0.6086 0.1334 0.073 Uiso 1 1 calc R
C32 C 0.3061(3) 0.54766(13) 0.15756(10) 0.0705(7) Uani 1 1 d .
H32 H 0.3173 0.5678 0.1888 0.085 Uiso 1 1 calc R
C33 C 0.3800(3) 0.49405(12) 0.14525(9) 0.0624(6) Uani 1 1 d .
H33 H 0.4416 0.4782 0.1680 0.075 Uiso 1 1 calc R

loop_
_atom_site_aniso_label
_atom_site_aniso_U_11
_atom_site_aniso_U_22
_atom_site_aniso_U_33
_atom_site_aniso_U_23
_atom_site_aniso_U_13
_atom_site_aniso_U_12
Br1 0.0898(3) 0.1114(3) 0.05544(19) 0.00783(15) -0.01156(14) 0.03707(19)
Cl1 0.0693(4) 0.0816(5) 0.0888(5) 0.0059(3) -0.0082(3) 0.0309(3)
O1 0.0790(12) 0.0530(9) 0.0686(10) -0.0171(8) -0.0005(9) 0.0107(8)
O2 0.0530(10) 0.0878(14) 0.0918(15) 0.0162(11) 0.0159(9) -0.0040(9)
O3 0.0647(10) 0.0731(11) 0.0613(10) -0.0078(9) 0.0111(8) -0.0034(9)
O4 0.0445(8) 0.0626(10) 0.1076(15) -0.0257(10) 0.0130(9) -0.0066(8)
N1 0.0537(11) 0.0612(11) 0.0495(10) 0.0034(8) 0.0081(8) 0.0171(9)
C1 0.0602(16) 0.089(2) 0.083(2) 0.0183(16) 0.0149(13) 0.0300(14)
C2 0.0580(13) 0.0567(13) 0.0399(10) -0.0076(9) -0.0011(9) 0.0101(10)
C3 0.0494(11) 0.0511(11) 0.0461(11) -0.0074(9) -0.0096(9) 0.0088(9)
C4 0.0385(10) 0.0375(9) 0.0553(11) -0.0050(8) -0.0005(8) 0.0014(8)
C5 0.0394(10) 0.0398(10) 0.0533(11) -0.0031(8) -0.0035(8) 0.0042(8)
C6 0.0457(11) 0.0423(10) 0.0511(11) 0.0003(8) -0.0032(9) 0.0053(8)
C7 0.0574(13) 0.0505(12) 0.0634(13) 0.0045(10) 0.0085(11) 0.0030(10)
C8 0.0574(12) 0.0576(12) 0.0393(10) 0.0031(9) 0.0020(9) 0.0102(10)
C9 0.0523(13) 0.0684(14) 0.0448(11) 0.0084(10) 0.0129(9) 0.0061(11)
C10 0.0400(10) 0.0388(9) 0.0459(10) 0.0003(8) 0.0066(8) 0.0020(8)
C11 0.0631(13) 0.0388(10) 0.0498(11) -0.0025(8) 0.0064(10) 0.0026(9)
C12 0.0791(16) 0.0474(12) 0.0509(12) 0.0052(9) 0.0085(11) 0.0175(11)
C13 0.0562(13) 0.0695(14) 0.0429(11) 0.0033(10) 0.0016(10) 0.0157(11)
C14 0.0575(13) 0.0592(13) 0.0590(13) 0.0018(10) -0.0082(11) -0.0039(11)
C15 0.0535(12) 0.0420(10) 0.0564(12) 0.0031(9) -0.0054(10) -0.0034(9)
C16 0.0452(11) 0.0389(10) 0.0679(14) -0.0009(10) 0.0044(10) 0.0032(9)
C17 0.0519(15) 0.0707(17) 0.149(3) -0.0224(18) 0.0321(18) -0.0096(13)
C18 0.0576(17) 0.093(2) 0.155(4) -0.028(2) 0.0178(19) 0.0067(16)
C19 0.0546(12) 0.0400(10) 0.0480(11) 0.0044(8) -0.0045(9) 0.0060(9)
C20 0.0579(13) 0.0401(10) 0.0658(14) 0.0090(10) -0.0004(11) 0.0016(9)
C21 0.0524(12) 0.0329(9) 0.0654(13) -0.0034(9) 0.0002(10) 0.0007(8)
C22 0.0567(14) 0.0496(12) 0.0895(18) 0.0004(12) 0.0042(13) -0.0030(10)
C23 0.0571(16) 0.0797(19) 0.116(3) -0.0091(19) -0.0123(17) -0.0056(14)
C24 0.082(2) 0.089(2) 0.099(2) -0.0189(19) -0.0374(19) 0.0064(17)
C25 0.099(2) 0.0817(19) 0.0613(16) -0.0031(14) -0.0101(15) 0.0021(17)
C26 0.0631(14) 0.0588(13) 0.0599(14) -0.0005(11) -0.0009(11) -0.0033(11)
C27 0.0574(13) 0.0411(10) 0.0544(12) -0.0026(9) -0.0070(10) 0.0062(9)
C28 0.0512(12) 0.0395(10) 0.0534(11) -0.0011(8) -0.0021(9) 0.0029(9)
C29 0.0499(11) 0.0450(10) 0.0511(11) -0.0047(9) -0.0013(9) 0.0040(9)
C30 0.0462(11) 0.0443(10) 0.0634(13) 0.0031(9) 0.0040(10) 0.0039(9)
C31 0.0589(14) 0.0477(12) 0.0770(16) -0.0134(11) 0.0086(12) 0.0054(10)
C32 0.0799(18) 0.0685(15) 0.0630(15) -0.0244(12) -0.0002(13) 0.0048(14)
C33 0.0680(15) 0.0636(14) 0.0557(13) -0.0052(11) -0.0108(11) 0.0078(12)

loop_
_atom_type_symbol
_atom_type_description
_atom_type_scat_dispersion_real
_atom_type_scat_dispersion_imag
_atom_type_scat_source
C C 0.0181 0.0091 'International Tables Vol C Tables 4.2.6.8 and 6.1.1.4'
H H 0.0000 0.0000 'International Tables Vol C Tables 4.2.6.8 and 6.1.1.4'
N N 0.0311 0.0180 'International Tables Vol C Tables 4.2.6.8 and 6.1.1.4'
O O 0.0492 0.0322 'International Tables Vol C Tables 4.2.6.8 and 6.1.1.4'
Cl Cl 0.3639 0.7018 'International Tables Vol C Tables 4.2.6.8 and 6.1.1.4'
Br Br -0.6763 1.2805 'International Tables Vol C Tables 4.2.6.8 and 6.1.1.4'

loop_
_geom_angle_atom_site_label_1
_geom_angle_atom_site_label_2
_geom_angle_atom_site_label_3
_geom_angle
C16 O4 C17 115.9(2)
C2 N1 C9 112.86(18)
C2 N1 C1 123.0(2)
C9 N1 C1 123.9(2)
N1 C1 H1A 109.5
N1 C1 H1B 109.5
H1A C1 H1B 109.5
N1 C1 H1C 109.5
H1A C1 H1C 109.5
H1B C1 H1C 109.5
O1 C2 N1 123.9(2)
O1 C2 C3 128.4(2)
N1 C2 C3 107.69(19)
C2 C3 C8 103.56(18)
C2 C3 C4 110.35(17)
C8 C3 C4 113.26(16)
C2 C3 H3 109.8
C8 C3 H3 109.8
C4 C3 H3 109.8
C5 C4 C10 111.72(16)
C5 C4 C3 109.75(17)
C10 C4 C3 113.79(16)
C5 C4 H4 107.1
C10 C4 H4 107.1
C3 C4 H4 107.1
C6 C5 C16 122.31(18)
C6 C5 C4 123.18(19)
C16 C5 C4 114.23(17)
C5 C6 C19 122.38(19)
C5 C6 C7 121.19(18)
C19 C6 C7 116.33(18)
C6 C7 C8 115.32(19)
C6 C7 H7A 108.4
C8 C7 H7A 108.4
C6 C7 H7B 108.4
C8 C7 H7B 108.4
H7A C7 H7B 107.5
C9 C8 C7 114.5(2)
C9 C8 C3 103.27(17)
C7 C8 C3 117.92(18)
C9 C8 H8 106.8
C7 C8 H8 106.8
C3 C8 H8 106.8
O2 C9 N1 124.5(2)
O2 C9 C8 128.1(2)
N1 C9 C8 107.4(2)
C15 C10 C11 118.0(2)
C15 C10 C4 122.71(17)
C11 C10 C4 119.27(18)
C12 C11 C10 121.5(2)
C12 C11 H11 119.3
C10 C11 H11 119.3
C13 C12 C11 118.8(2)
C13 C12 H12 120.6
C11 C12 H12 120.6
C12 C13 C14 121.6(2)
C12 C13 Br1 119.84(18)
C14 C13 Br1 118.60(19)
C13 C14 C15 118.9(2)
C13 C14 H14 120.5
C15 C14 H14 120.5
C10 C15 C14 121.2(2)
C10 C15 H15 119.4
C14 C15 H15 119.4
O3 C16 O4 124.2(2)
O3 C16 C5 125.1(2)
O4 C16 C5 110.7(2)
O4 C17 C18 110.4(3)
O4 C17 H17A 109.6
C18 C17 H17A 109.6
O4 C17 H17B 109.6
C18 C17 H17B 109.6
H17A C17 H17B 108.1
C17 C18 H18A 109.5
C17 C18 H18B 109.5
H18A C18 H18B 109.5
C17 C18 H18C 109.5
H18A C18 H18C 109.5
H18B C18 H18C 109.5
C27 C19 C6 120.0(2)
C27 C19 C20 123.31(19)
C6 C19 C20 116.63(19)
C21 C20 C19 115.93(17)
C21 C20 H20A 108.3
C19 C20 H20A 108.3
C21 C20 H20B 108.3
C19 C20 H20B 108.3
H20A C20 H20B 107.4
C26 C21 C22 118.4(2)
C26 C21 C20 121.4(2)
C22 C21 C20 120.2(2)
C23 C22 C21 120.8(3)
C23 C22 H22 119.6
C21 C22 H22 119.6
C24 C23 C22 120.2(3)
C24 C23 H23 119.9
C22 C23 H23 119.9
C23 C24 C25 120.3(3)
C23 C24 H24 119.9
C25 C24 H24 119.9
C24 C25 C26 119.9(3)
C24 C25 H25 120.0
C26 C25 H25 120.0
C21 C26 C25 120.4(3)
C21 C26 H26 119.8
C25 C26 H26 119.8
C19 C27 C28 127.5(2)
C19 C27 H27 116.2
C28 C27 H27 116.2
C33 C28 C29 118.4(2)
C33 C28 C27 121.5(2)
C29 C28 C27 119.93(19)
C30 C29 C28 119.7(2)
C30 C29 H29 120.1
C28 C29 H29 120.1
C31 C30 C29 122.0(2)
C31 C30 Cl1 119.16(17)
C29 C30 Cl1 118.84(18)
C32 C31 C30 118.5(2)
C32 C31 H31 120.7
C30 C31 H31 120.7
C31 C32 C33 120.7(2)
C31 C32 H32 119.6
C33 C32 H32 119.6
C28 C33 C32 120.6(2)
C28 C33 H33 119.7
C32 C33 H33 119.7

loop_
_geom_bond_atom_site_label_1
_geom_bond_atom_site_label_2
_geom_bond_distance
Br1 C13 1.902(2)
Cl1 C30 1.742(2)
O1 C2 1.210(3)
O2 C9 1.207(3)
O3 C16 1.194(3)
O4 C16 1.340(3)
O4 C17 1.469(3)
N1 C2 1.381(3)
N1 C9 1.383(3)
N1 C1 1.457(3)
C1 H1A 0.9800
C1 H1B 0.9800
C1 H1C 0.9800
C2 C3 1.510(3)
C3 C8 1.530(3)
C3 C4 1.554(3)
C3 H3 1.0000
C4 C5 1.520(3)
C4 C10 1.528(3)
C4 H4 1.0000
C5 C6 1.337(3)
C5 C16 1.506(3)
C6 C19 1.493(3)
C6 C7 1.509(3)
C7 C8 1.529(3)
C7 H7A 0.9900
C7 H7B 0.9900
C8 C9 1.514(3)
C8 H8 1.0000
C10 C15 1.385(3)
C10 C11 1.393(3)
C11 C12 1.382(3)
C11 H11 0.9500
C12 C13 1.374(4)
C12 H12 0.9500
C13 C14 1.374(3)
C14 C15 1.390(3)
C14 H14 0.9500
C15 H15 0.9500
C17 C18 1.494(4)
C17 H17A 0.9900
C17 H17B 0.9900
C18 H18A 0.9800
C18 H18B 0.9800
C18 H18C 0.9800
C19 C27 1.335(3)
C19 C20 1.516(3)
C20 C21 1.511(3)
C20 H20A 0.9900
C20 H20B 0.9900
C21 C26 1.384(3)
C21 C22 1.389(3)
C22 C23 1.376(4)
C22 H22 0.9500
C23 C24 1.361(5)
C23 H23 0.9500
C24 C25 1.374(5)
C24 H24 0.9500
C25 C26 1.385(4)
C25 H25 0.9500
C26 H26 0.9500
C27 C28 1.483(3)
C27 H27 0.9500
C28 C33 1.388(3)
C28 C29 1.393(3)
C29 C30 1.380(3)
C29 H29 0.9500
C30 C31 1.373(3)
C31 C32 1.372(4)
C31 H31 0.9500
C32 C33 1.389(4)
C32 H32 0.9500
C33 H33 0.9500

loop_
_geom_torsion_atom_site_label_1
_geom_torsion_atom_site_label_2
_geom_torsion_atom_site_label_3
_geom_torsion_atom_site_label_4
_geom_torsion
C9 N1 C2 O1 176.6(2)
C1 N1 C2 O1 -9.5(4)
C9 N1 C2 C3 -5.6(2)
C1 N1 C2 C3 168.4(2)
O1 C2 C3 C8 -164.4(2)
N1 C2 C3 C8 17.8(2)
O1 C2 C3 C4 74.1(3)
N1 C2 C3 C4 -103.7(2)
C2 C3 C4 C5 163.72(17)
C8 C3 C4 C5 48.1(2)
C2 C3 C4 C10 37.7(2)
C8 C3 C4 C10 -77.9(2)
C10 C4 C5 C6 93.5(2)
C3 C4 C5 C6 -33.6(3)
C10 C4 C5 C16 -80.5(2)
C3 C4 C5 C16 152.33(18)
C16 C5 C6 C19 -5.5(3)
C4 C5 C6 C19 -179.03(19)
C16 C5 C6 C7 170.7(2)
C4 C5 C6 C7 -2.8(3)
C5 C6 C7 C8 23.6(3)
C19 C6 C7 C8 -159.95(19)
C6 C7 C8 C9 -127.3(2)
C6 C7 C8 C3 -5.4(3)
C2 C3 C8 C9 -22.4(2)
C4 C3 C8 C9 97.17(19)
C2 C3 C8 C7 -149.76(19)
C4 C3 C8 C7 -30.2(3)
C2 N1 C9 O2 172.6(2)
C1 N1 C9 O2 -1.4(4)
C2 N1 C9 C8 -9.6(2)
C1 N1 C9 C8 176.5(2)
C7 C8 C9 O2 -32.6(3)
C3 C8 C9 O2 -162.1(2)
C7 C8 C9 N1 149.57(19)
C3 C8 C9 N1 20.1(2)
C5 C4 C10 C15 -28.5(3)
C3 C4 C10 C15 96.4(2)
C5 C4 C10 C11 150.59(19)
C3 C4 C10 C11 -84.4(2)
C15 C10 C11 C12 -1.7(3)
C4 C10 C11 C12 179.16(19)
C10 C11 C12 C13 0.9(3)
C11 C12 C13 C14 0.5(4)
C11 C12 C13 Br1 179.71(17)
C12 C13 C14 C15 -1.2(4)
Br1 C13 C14 C15 179.62(17)
C11 C10 C15 C14 1.0(3)
C4 C10 C15 C14 -179.9(2)
C13 C14 C15 C10 0.4(4)
C17 O4 C16 O3 2.7(4)
C17 O4 C16 C5 -179.6(2)
C6 C5 C16 O3 -64.0(3)
C4 C5 C16 O3 110.1(2)
C6 C5 C16 O4 118.3(2)
C4 C5 C16 O4 -67.6(2)
C16 O4 C17 C18 82.0(3)
C5 C6 C19 C27 -45.4(3)
C7 C6 C19 C27 138.2(2)
C5 C6 C19 C20 138.2(2)
C7 C6 C19 C20 -38.2(3)
C27 C19 C20 C21 130.0(2)
C6 C19 C20 C21 -53.7(3)
C19 C20 C21 C26 -40.8(3)
C19 C20 C21 C22 140.7(2)
C26 C21 C22 C23 -1.0(4)
C20 C21 C22 C23 177.6(2)
C21 C22 C23 C24 0.7(5)
C22 C23 C24 C25 -0.2(5)
C23 C24 C25 C26 0.0(5)
C22 C21 C26 C25 0.8(4)
C20 C21 C26 C25 -177.8(2)
C24 C25 C26 C21 -0.3(4)
C6 C19 C27 C28 171.4(2)
C20 C19 C27 C28 -12.4(4)
C19 C27 C28 C33 -51.2(4)
C19 C27 C28 C29 133.1(2)
C33 C28 C29 C30 1.6(3)
C27 C28 C29 C30 177.4(2)
C28 C29 C30 C31 -1.7(3)
C28 C29 C30 Cl1 -179.70(17)
C29 C30 C31 C32 0.7(4)
Cl1 C30 C31 C32 178.7(2)
C30 C31 C32 C33 0.4(4)
C29 C28 C33 C32 -0.5(4)
C27 C28 C33 C32 -176.2(2)
C31 C32 C33 C28 -0.5(4)
